data_1527631
loop_
_publ_author_name
'Kharakh, E.A.'
'Belov, N.V.'
'Chichagov, A.V.'

_publ_section_title
;
 Crystal structure of sodium samarium orthogermanate
;
_journal_name_full Kristallografiya
_journal_page_first 1064
_journal_page_last 1065
_journal_volume 15
_journal_year 1970
_chemical_formula_sum 'Ge Na O4 Sm'
_chemical_name_systematic 'Na Sm (Ge O4)'
_space_group_IT_number 33
_symmetry_space_group_name_Hall 'P 2c -2ab'
_symmetry_space_group_name_H-M 'P b n 21'
_cell_angle_alpha 90
_cell_angle_beta 90
_cell_angle_gamma 90
_cell_formula_units_Z 4
_cell_length_a 5.27
_cell_length_b 11.7
_cell_length_c 6.5
_cell_volume 400.783
_citation_journal_id_ASTM KRISAJ
_cod_data_source_file Kharakh_KRISAJ_1970_1896.cif
_cod_data_source_block Ge1Na1O4Sm1
_cod_original_cell_volume 400.7835
_cod_original_sg_symbol_Hall 'P 2c -2n (y,-x,z)'
_cod_original_formula_sum 'Ge1 Na1 O4 Sm1'
_cod_database_code 1527631

loop_
_symmetry_equiv_pos_as_xyz
x,y,z
-x,-y,z+1/2
x+1/2,-y+1/2,z+1/2
-x+1/2,y+1/2,z

loop_
_atom_site_label
_atom_site_type_symbol
_atom_site_fract_x
_atom_site_fract_y
_atom_site_fract_z
_atom_site_occupancy
_atom_site_U_iso_or_equiv
Ge1 Ge+4 0.057 0.094 0.5 1 0.0
O2 O-2 0.217 0.17 0.301 1 0.0
O3 O-2 0.345 0.453 0.5 1 0.0
O4 O-2 0.77 0.11 0.5 1 0.0
O1 O-2 0.711 0.33 0.2 1 0.0
Sm1 Sm+3 0.0013 0.221 0 1 0.0
Na1 Na+1 0.5 0.002 0.25 1 0.0
